data_4027226
loop_
_publ_author_name
'Veerababurao Kavala'
'Cheng-Chuan Wang'
'Deepak Kumar Barange'
'Chun-Wei Kuo'
'Po-Min Lei'
'Ching-Fa Yao'

_publ_section_title
;
 Synthesis of Isocoumarin Derivatives via the Copper-Catalyzed Tandem
 Sequential Cyclization of 2- Halo-N-phenyl Benzamides and Acyclic
 1,3-Diketones
;
_journal_name_full 'Journal of Organic Chemistry'
_journal_page_first 5022
_journal_page_last 5029
_journal_paper_doi 10.1021/jo300501j
_journal_volume 77
_journal_year 2012
_chemical_formula_moiety 'C19 H15 N O2'
_chemical_formula_sum 'C19 H15 N O2'
_chemical_formula_weight 289.32
_chemical_name_systematic
;
 ?
;
_space_group_IT_number 9
_symmetry_cell_setting monoclinic
_symmetry_space_group_name_Hall 'C -2yc'
_symmetry_space_group_name_H-M 'C 1 c 1'
_atom_sites_solution_hydrogens geom
_atom_sites_solution_primary direct
_atom_sites_solution_secondary difmap
_audit_creation_method SHELXL-97
_cell_angle_alpha 90.00
_cell_angle_beta 103.610(2)
_cell_angle_gamma 90.00
_cell_formula_units_Z 4
_cell_length_a 13.7031(6)
_cell_length_b 11.5870(6)
_cell_length_c 9.2497(6)
_cell_measurement_reflns_used 3781
_cell_measurement_temperature 293(2)
_cell_measurement_theta_max 25.028
_cell_measurement_theta_min 2.037
_cell_volume 1427.41(13)
_computing_cell_refinement 'HKL Scalepack (Otwinowski & Minor 1997)'
_computing_data_collection 'Collect (Nonius BV, 1997-2000)'
_computing_data_reduction 'HKL Denzo and Scalepack'
_computing_molecular_graphics 'Ortep-3 for Windows (Farrugia, 1997)'
_computing_publication_material 'WinGX publication routines (Farrugia, 1999)'
_computing_structure_refinement 'SHELXL-97 (Sheldrick, 1997)'
_computing_structure_solution 'SHELXS-86 (Sheldrick, 1986)'
_diffrn_ambient_temperature 293(2)
_diffrn_detector_area_resol_mean 9
_diffrn_measured_fraction_theta_full 0.996
_diffrn_measured_fraction_theta_max 0.996
_diffrn_measurement_device_type KappaCCD
_diffrn_measurement_method 'CCD rotation images, thick slices'
_diffrn_radiation_monochromator graphite
_diffrn_radiation_source 'fine-focus sealed tube'
_diffrn_radiation_type MoK\a
_diffrn_radiation_wavelength 0.71073
_diffrn_reflns_av_R_equivalents 0.0547
_diffrn_reflns_av_sigmaI/netI 0.0668
_diffrn_reflns_limit_h_max 9
_diffrn_reflns_limit_h_min -16
_diffrn_reflns_limit_k_max 12
_diffrn_reflns_limit_k_min -13
_diffrn_reflns_limit_l_max 10
_diffrn_reflns_limit_l_min -10
_diffrn_reflns_number 3870
_diffrn_reflns_theta_full 25.02
_diffrn_reflns_theta_max 25.02
_diffrn_reflns_theta_min 2.33
_exptl_absorpt_coefficient_mu 0.088
_exptl_absorpt_correction_T_max 1.0516
_exptl_absorpt_correction_T_min 0.9205
_exptl_absorpt_correction_type multi-scan
_exptl_absorpt_process_details
;
 ?
;
_exptl_crystal_colour colorless
_exptl_crystal_density_diffrn 1.346
_exptl_crystal_description prism
_exptl_crystal_F_000 608
_exptl_crystal_size_max 0.36
_exptl_crystal_size_mid 0.31
_exptl_crystal_size_min 0.15
_refine_diff_density_max 0.429
_refine_diff_density_min -0.511
_refine_diff_density_rms 0.168
_refine_ls_abs_structure_details 'Flack H D (1983), Acta Cryst. A39, 876-881'
_refine_ls_abs_structure_Flack -1(3)
_refine_ls_extinction_method none
_refine_ls_goodness_of_fit_ref 1.189
_refine_ls_hydrogen_treatment constr
_refine_ls_matrix_type full
_refine_ls_number_parameters 199
_refine_ls_number_reflns 1885
_refine_ls_number_restraints 2
_refine_ls_restrained_S_all 1.188
_refine_ls_R_factor_all 0.0923
_refine_ls_R_factor_gt 0.0520
_refine_ls_shift/su_max 0.000
_refine_ls_shift/su_mean 0.000
_refine_ls_structure_factor_coef Fsqd
_refine_ls_weighting_details 'calc w=1/[\s^2^(Fo^2^)+(0.1063P)^2^+0.0000P] where P=(Fo^2^+2Fc^2^)/3'
_refine_ls_weighting_scheme calc
_refine_ls_wR_factor_gt 0.1356
_refine_ls_wR_factor_ref 0.1951
_reflns_number_gt 1387
_reflns_number_total 1885
_reflns_threshold_expression >2sigma(I)
_cod_data_source_file jo300501j_si_005.cif
_cod_data_source_block 12836
_cod_original_sg_symbol_H-M 'C c'
_cod_database_code 4027226

loop_
_symmetry_equiv_pos_as_xyz
'x, y, z'
'x, -y, z+1/2'
'x+1/2, y+1/2, z'
'x+1/2, -y+1/2, z+1/2'

loop_
_atom_site_label
_atom_site_type_symbol
_atom_site_fract_x
_atom_site_fract_y
_atom_site_fract_z
_atom_site_U_iso_or_equiv
_atom_site_adp_type
_atom_site_occupancy
_atom_site_symmetry_multiplicity
_atom_site_calc_flag
_atom_site_refinement_flags
C1 C 0.6041(4) 0.6748(5) 0.3019(6) 0.0452(13) Uani 1 1 d .
C2 C 0.5855(4) 0.5506(4) 0.3019(6) 0.0413(12) Uani 1 1 d .
C3 C 0.5096(4) 0.5066(5) 0.1866(6) 0.0500(14) Uani 1 1 d .
H3 H 0.4745 0.5554 0.1125 0.060 Uiso 1 1 calc R
C4 C 0.4871(4) 0.3905(5) 0.1832(7) 0.0595(16) Uani 1 1 d .
H4 H 0.4373 0.3602 0.1065 0.071 Uiso 1 1 calc R
C5 C 0.5395(5) 0.3198(5) 0.2952(7) 0.0610(16) Uani 1 1 d .
H5 H 0.5238 0.2417 0.2939 0.073 Uiso 1 1 calc R
C6 C 0.6137(5) 0.3622(5) 0.4072(7) 0.0522(14) Uani 1 1 d .
H6 H 0.6464 0.3125 0.4819 0.063 Uiso 1 1 calc R
C7 C 0.6422(4) 0.4791(4) 0.4135(5) 0.0430(13) Uani 1 1 d .
C8 C 0.7248(4) 0.5298(4) 0.5263(6) 0.0430(12) Uani 1 1 d .
C9 C 0.7983(5) 0.4588(5) 0.6318(6) 0.0529(14) Uani 1 1 d .
C10 C 0.8845(5) 0.5179(5) 0.7348(7) 0.0645(17) Uani 1 1 d .
H10A H 0.9401 0.5235 0.6868 0.077 Uiso 1 1 calc R
H10B H 0.9064 0.4716 0.8238 0.077 Uiso 1 1 calc R
C11 C 0.8578(4) 0.6373(5) 0.7783(6) 0.0555(16) Uani 1 1 d .
H11A H 0.8069 0.6322 0.8353 0.067 Uiso 1 1 calc R
H11B H 0.9167 0.6741 0.8399 0.067 Uiso 1 1 calc R
C12 C 0.8190(4) 0.7082(5) 0.6401(6) 0.0509(14) Uani 1 1 d .
H12A H 0.7917 0.7801 0.6674 0.061 Uiso 1 1 calc R
H12B H 0.8743 0.7269 0.5954 0.061 Uiso 1 1 calc R
C13 C 0.7394(4) 0.6467(4) 0.5281(5) 0.0415(12) Uani 1 1 d .
C14 C 0.6950(4) 0.8415(4) 0.4226(6) 0.0435(12) Uani 1 1 d .
C15 C 0.6385(4) 0.9128(5) 0.4904(6) 0.0513(14) Uani 1 1 d .
H15 H 0.5893 0.8825 0.5337 0.062 Uiso 1 1 calc R
C16 C 0.6564(5) 1.0308(5) 0.4928(7) 0.0595(16) Uani 1 1 d .
H16 H 0.6177 1.0804 0.5353 0.071 Uiso 1 1 calc R
C17 C 0.7310(5) 1.0743(5) 0.4327(8) 0.0650(18) Uani 1 1 d .
H17 H 0.7448 1.1530 0.4382 0.078 Uiso 1 1 calc R
C18 C 0.7854(5) 1.0017(5) 0.3644(6) 0.0592(16) Uani 1 1 d .
H18 H 0.8346 1.0320 0.3212 0.071 Uiso 1 1 calc R
C19 C 0.7681(4) 0.8848(4) 0.3589(6) 0.0506(14) Uani 1 1 d .
H19 H 0.8054 0.8360 0.3128 0.061 Uiso 1 1 calc R
N1 N 0.6787(3) 0.7166(3) 0.4218(4) 0.0401(10) Uani 1 1 d .
O1 O 0.5583(3) 0.7431(3) 0.2086(4) 0.0541(10) Uani 1 1 d .
O2 O 0.7933(4) 0.3536(4) 0.6346(5) 0.0770(14) Uani 1 1 d .

loop_
_atom_site_aniso_label
_atom_site_aniso_U_11
_atom_site_aniso_U_22
_atom_site_aniso_U_33
_atom_site_aniso_U_23
_atom_site_aniso_U_13
_atom_site_aniso_U_12
C1 0.046(3) 0.043(3) 0.047(3) -0.003(3) 0.011(3) 0.001(3)
C2 0.038(3) 0.037(3) 0.049(3) -0.007(2) 0.012(2) -0.002(3)
C3 0.045(3) 0.049(3) 0.052(3) -0.004(3) 0.005(3) -0.003(3)
C4 0.052(4) 0.052(4) 0.071(4) -0.006(3) 0.007(3) -0.013(3)
C5 0.068(4) 0.039(3) 0.078(4) -0.004(3) 0.020(3) -0.014(3)
C6 0.065(4) 0.034(3) 0.060(3) 0.002(3) 0.018(3) -0.003(3)
C7 0.047(3) 0.036(3) 0.048(3) 0.000(2) 0.015(3) 0.001(2)
C8 0.041(3) 0.039(3) 0.049(3) 0.005(3) 0.012(2) 0.004(2)
C9 0.057(3) 0.047(3) 0.054(3) 0.013(3) 0.011(3) 0.007(3)
C10 0.057(4) 0.065(4) 0.064(4) 0.016(3) -0.001(3) 0.007(3)
C11 0.050(4) 0.057(4) 0.056(3) 0.004(3) 0.004(3) -0.008(3)
C12 0.054(4) 0.044(3) 0.048(3) 0.002(2) -0.001(3) -0.004(3)
C13 0.045(3) 0.041(3) 0.039(3) 0.003(3) 0.010(2) 0.003(2)
C14 0.047(3) 0.035(3) 0.044(3) 0.000(2) 0.002(2) -0.001(3)
C15 0.050(3) 0.048(3) 0.056(3) -0.004(3) 0.013(3) 0.008(3)
C16 0.068(4) 0.038(3) 0.066(4) -0.011(3) 0.002(3) 0.016(3)
C17 0.073(4) 0.037(4) 0.074(4) -0.003(3) -0.006(4) 0.000(3)
C18 0.068(4) 0.041(3) 0.066(4) 0.007(3) 0.010(3) -0.006(3)
C19 0.061(3) 0.042(3) 0.050(3) 0.001(2) 0.016(3) 0.001(3)
N1 0.045(2) 0.033(2) 0.041(2) -0.0020(19) 0.0059(19) 0.000(2)
O1 0.055(2) 0.042(2) 0.056(2) 0.0008(17) -0.0055(19) 0.0071(18)
O2 0.087(3) 0.052(3) 0.078(3) 0.016(2) -0.009(2) 0.010(3)

loop_
_atom_type_symbol
_atom_type_description
_atom_type_scat_dispersion_real
_atom_type_scat_dispersion_imag
_atom_type_scat_source
C C 0.0033 0.0016 'International Tables Vol C Tables 4.2.6.8 and 6.1.1.4'
H H 0.0000 0.0000 'International Tables Vol C Tables 4.2.6.8 and 6.1.1.4'
N N 0.0061 0.0033 'International Tables Vol C Tables 4.2.6.8 and 6.1.1.4'
O O 0.0106 0.0060 'International Tables Vol C Tables 4.2.6.8 and 6.1.1.4'

loop_
_geom_angle_atom_site_label_1
_geom_angle_atom_site_label_2
_geom_angle_atom_site_label_3
_geom_angle
O1 C1 N1 119.2(5)
O1 C1 C2 125.1(5)
N1 C1 C2 115.7(4)
C3 C2 C7 121.9(5)
C3 C2 C1 117.2(5)
C7 C2 C1 120.9(5)
C4 C3 C2 119.7(5)
C4 C3 H3 120.2
C2 C3 H3 120.2
C3 C4 C5 119.2(6)
C3 C4 H4 120.4
C5 C4 H4 120.4
C6 C5 C4 121.3(6)
C6 C5 H5 119.3
C4 C5 H5 119.3
C5 C6 C7 122.0(6)
C5 C6 H6 119.0
C7 C6 H6 119.0
C2 C7 C6 115.9(5)
C2 C7 C8 119.1(4)
C6 C7 C8 125.0(5)
C13 C8 C7 119.4(4)
C13 C8 C9 117.9(5)
C7 C8 C9 122.6(4)
O2 C9 C8 122.5(5)
O2 C9 C10 118.9(5)
C8 C9 C10 118.6(5)
C9 C10 C11 112.6(5)
C9 C10 H10A 109.1
C11 C10 H10A 109.1
C9 C10 H10B 109.1
C11 C10 H10B 109.1
H10A C10 H10B 107.8
C12 C11 C10 109.4(5)
C12 C11 H11A 109.8
C10 C11 H11A 109.8
C12 C11 H11B 109.8
C10 C11 H11B 109.8
H11A C11 H11B 108.2
C13 C12 C11 112.5(4)
C13 C12 H12A 109.1
C11 C12 H12A 109.1
C13 C12 H12B 109.1
C11 C12 H12B 109.1
H12A C12 H12B 107.8
C8 C13 N1 120.4(5)
C8 C13 C12 124.1(5)
N1 C13 C12 115.5(4)
C19 C14 C15 121.4(5)
C19 C14 N1 119.1(5)
C15 C14 N1 119.5(5)
C14 C15 C16 118.7(6)
C14 C15 H15 120.7
C16 C15 H15 120.7
C17 C16 C15 120.2(6)
C17 C16 H16 119.9
C15 C16 H16 119.9
C16 C17 C18 119.9(6)
C16 C17 H17 120.0
C18 C17 H17 120.0
C17 C18 C19 121.0(6)
C17 C18 H18 119.5
C19 C18 H18 119.5
C14 C19 C18 118.8(5)
C14 C19 H19 120.6
C18 C19 H19 120.6
C13 N1 C1 124.1(4)
C13 N1 C14 120.5(4)
C1 N1 C14 115.2(4)

loop_
_geom_bond_atom_site_label_1
_geom_bond_atom_site_label_2
_geom_bond_distance
C1 O1 1.229(6)
C1 N1 1.406(6)
C1 C2 1.461(7)
C2 C3 1.399(7)
C2 C7 1.406(7)
C3 C4 1.378(8)
C3 H3 0.9300
C4 C5 1.382(9)
C4 H4 0.9300
C5 C6 1.361(8)
C5 H5 0.9300
C6 C7 1.407(8)
C6 H6 0.9300
C7 C8 1.469(7)
C8 C13 1.370(6)
C8 C9 1.476(8)
C9 O2 1.222(7)
C9 C10 1.498(9)
C10 C11 1.510(8)
C10 H10A 0.9700
C10 H10B 0.9700
C11 C12 1.507(7)
C11 H11A 0.9700
C11 H11B 0.9700
C12 C13 1.495(7)
C12 H12A 0.9700
C12 H12B 0.9700
C13 N1 1.389(6)
C14 C19 1.371(8)
C14 C15 1.381(8)
C14 N1 1.464(6)
C15 C16 1.388(8)
C15 H15 0.9300
C16 C17 1.369(9)
C16 H16 0.9300
C17 C18 1.372(9)
C17 H17 0.9300
C18 C19 1.373(7)
C18 H18 0.9300
C19 H19 0.9300

loop_
_cod_related_entry_id
_cod_related_entry_database
_cod_related_entry_code
1 ChemSpider 30659494
